data_4316165
loop_
_publ_author_name
'Masashi Saitoh'
'Alan L. Balch'
'Junpei Yuasa'
'Tsuyoshi Kawai'

_publ_section_title
;
 Effects of Counter Anions on Intense Photoluminescence of 1-D Chain
 Gold(I) Complexes
;
_journal_name_full 'Inorganic Chemistry'
_journal_page_first 7129
_journal_page_last 7134
_journal_paper_doi 10.1021/ic100948m
_journal_volume 49
_journal_year 2010
_chemical_formula_moiety 'C6 H14 Au N2 O2 1+, Cl O4 1- '
_chemical_formula_sum 'C6 H14 Au Cl N2 O6'
_chemical_formula_weight 442.61
_space_group_IT_number 62
_symmetry_cell_setting orthorhombic
_symmetry_Int_Tables_number 62
_symmetry_space_group_name_Hall '-P 2ac 2n'
_symmetry_space_group_name_H-M 'P n m a'
_cell_angle_alpha 90.0000
_cell_angle_beta 90.0000
_cell_angle_gamma 90.0000
_cell_formula_units_Z 4
_cell_length_a 18.7988(6)
_cell_length_b 6.59111(18)
_cell_length_c 9.7619(4)
_cell_measurement_reflns_used 10735
_cell_measurement_temperature 153.1
_cell_measurement_theta_max 27.5
_cell_measurement_theta_min 3.0
_cell_volume 1209.55(7)
_computing_cell_refinement PROCESS-AUTO
_computing_data_collection PROCESS-AUTO
_computing_data_reduction CrystalStructure
_computing_publication_material 'CrystalStructure 3.8'
_computing_structure_refinement SHELXL
_computing_structure_solution SHELXS97
_diffrn_ambient_temperature 153.1
_diffrn_detector_area_resol_mean 10.00
_diffrn_measured_fraction_theta_full 0.997
_diffrn_measured_fraction_theta_max 0.997
_diffrn_measurement_device_type 'Rigaku RAXIS-RAPID'
_diffrn_measurement_method \w
_diffrn_radiation_type 'Mo K\a'
_diffrn_radiation_wavelength 0.71075
_diffrn_reflns_av_R_equivalents 0.052
_diffrn_reflns_limit_h_max 24
_diffrn_reflns_limit_h_min -21
_diffrn_reflns_limit_k_max 8
_diffrn_reflns_limit_k_min -8
_diffrn_reflns_limit_l_max 12
_diffrn_reflns_limit_l_min -12
_diffrn_reflns_number 11578
_diffrn_reflns_theta_full 27.48
_diffrn_reflns_theta_max 27.48
_exptl_absorpt_coefficient_mu 12.440
_exptl_absorpt_correction_T_max 0.051
_exptl_absorpt_correction_T_min 0.021
_exptl_absorpt_correction_type multi-scan
_exptl_absorpt_process_details
;
    Higashi, T. (1995). Program for Absorption Correction.
    Rigaku Corporation, Tokyo, Japan.
;
_exptl_crystal_colour yellow
_exptl_crystal_density_diffrn 2.430
_exptl_crystal_density_method 'not measured'
_exptl_crystal_description block
_exptl_crystal_F_000 832.00
_exptl_crystal_size_max 0.28
_exptl_crystal_size_mid 0.24
_exptl_crystal_size_min 0.24
_refine_diff_density_max 3.78
_refine_diff_density_min -2.61
_refine_ls_extinction_method none
_refine_ls_goodness_of_fit_ref 1.125
_refine_ls_hydrogen_treatment refall
_refine_ls_number_parameters 95
_refine_ls_number_reflns 1508
_refine_ls_R_factor_gt 0.0354
_refine_ls_shift/su_max 0.0010
_refine_ls_structure_factor_coef Fsqd
_refine_ls_weighting_details 'w = 1/[\s^2^(Fo^2^)+(0.0509P)^2^+4.7441P] where P=(Fo^2^+2Fc^2^)/3'
_refine_ls_weighting_scheme calc
_refine_ls_wR_factor_ref 0.0923
_reflns_number_gt 1452
_reflns_number_total 1508
_reflns_threshold_expression F^2^>2.0\s(F^2^)
_cod_data_source_file ic100948m_si_002_4.cif
_cod_data_source_block '_ClO4'
_cod_original_cell_volume 1209.54(7)
_cod_original_formula_sum 'C6 H14 Au Cl N2 O6 '
_cod_database_code 4316165

loop_
_symmetry_equiv_pos_site_id
_symmetry_equiv_pos_as_xyz
1 +X,+Y,+Z
2 1/2-X,1/2+Y,1/2+Z
3 +X,1/2-Y,+Z
4 1/2-X,-Y,1/2+Z
5 -X,-Y,-Z
6 1/2+X,1/2-Y,1/2-Z
7 -X,1/2+Y,-Z
8 1/2+X,+Y,1/2-Z

loop_
_atom_site_label
_atom_site_type_symbol
_atom_site_fract_x
_atom_site_fract_y
_atom_site_fract_z
_atom_site_U_iso_or_equiv
_atom_site_adp_type
_atom_site_occupancy
_atom_site_symmetry_multiplicity
_atom_site_calc_flag
_atom_site_refinement_flags
_atom_site_disorder_assembly
_atom_site_disorder_group
Au(1) Au 0.013345(13) 0.2500 0.49517(2) 0.01793(14) Uani 1.00 2 d S . .
Cl(1) Cl 0.14149(7) 0.2500 0.16155(14) 0.0205(3) Uani 1.00 2 d S . .
O(1) O -0.1387(2) 0.2500 0.4048(5) 0.0226(9) Uani 1.00 2 d S . .
O(2) O 0.1001(2) 0.2500 0.7533(4) 0.0232(9) Uani 1.00 2 d S . .
O(3) O 0.1902(3) 0.2500 0.2745(5) 0.0424(13) Uani 1.00 2 d S . .
O(4) O 0.1787(3) 0.2500 0.0356(6) 0.0486(17) Uani 1.00 2 d S . .
O(5) O 0.0975(3) 0.0751(9) 0.1704(4) 0.0774(17) Uani 1.00 1 d . . .
N(1) N -0.0644(3) 0.2500 0.2339(5) 0.0232(11) Uani 1.00 2 d S . .
N(2) N 0.1648(3) 0.2500 0.5675(5) 0.0204(10) Uani 1.00 2 d S . .
C(1) C -0.0717(3) 0.2500 0.3667(6) 0.0199(11) Uani 1.00 2 d S . .
C(2) C -0.1531(4) 0.2500 0.5512(8) 0.0318(16) Uani 1.00 2 d S . .
C(3) C -0.1214(4) 0.2500 0.1320(7) 0.0279(14) Uani 1.00 2 d S . .
C(4) C 0.1006(3) 0.2500 0.6168(6) 0.0179(11) Uani 1.00 2 d S . .
C(5) C 0.0315(4) 0.2500 0.8239(7) 0.0297(14) Uani 1.00 2 d S . .
C(6) C 0.2311(4) 0.2500 0.6475(7) 0.0328(15) Uani 1.00 2 d S . .
H(1) H -0.0206 0.2500 0.2023 0.028 Uiso 1.00 2 c R . .
H(2) H -0.2031 0.2500 0.5680 0.040 Uiso 1.00 2 c R . .
H(3) H -0.1328 0.1323 0.5929 0.040 Uiso 1.00 1 c R . .
H(4) H -0.1019 0.2500 0.0424 0.036 Uiso 1.00 2 c R . .
H(5) H -0.1502 0.1323 0.1438 0.036 Uiso 1.00 1 c R . .
H(6) H 0.1691 0.2500 0.4778 0.024 Uiso 1.00 2 c R . .
H(7) H 0.0392 0.2500 0.9204 0.037 Uiso 1.00 2 c R . .
H(8) H 0.0053 0.1323 0.7992 0.037 Uiso 1.00 1 c R . .
H(9) H 0.2712 0.2500 0.5882 0.041 Uiso 1.00 2 c R . .
H(10) H 0.2332 0.1323 0.7048 0.041 Uiso 1.00 1 c R . .

loop_
_atom_site_aniso_label
_atom_site_aniso_U_11
_atom_site_aniso_U_22
_atom_site_aniso_U_33
_atom_site_aniso_U_12
_atom_site_aniso_U_13
_atom_site_aniso_U_23
Au(1) 0.0193(2) 0.0174(2) 0.01709(19) 0.0000 -0.00485(7) 0.0000
Cl(1) 0.0172(6) 0.0290(7) 0.0153(6) 0.0000 0.0012(5) 0.0000
O(1) 0.022(2) 0.029(2) 0.016(2) 0.0000 -0.0026(17) 0.0000
O(2) 0.024(2) 0.031(2) 0.015(2) 0.0000 -0.0015(17) 0.0000
O(3) 0.033(2) 0.077(4) 0.017(2) 0.0000 -0.007(2) 0.0000
O(4) 0.026(2) 0.101(5) 0.019(2) 0.0000 0.003(2) 0.0000
O(5) 0.096(3) 0.082(3) 0.055(2) -0.067(3) -0.002(2) 0.001(2)
N(1) 0.023(2) 0.026(2) 0.020(2) 0.0000 -0.001(2) 0.0000
N(2) 0.026(2) 0.020(2) 0.016(2) 0.0000 -0.001(2) 0.0000
C(1) 0.025(2) 0.013(2) 0.022(2) 0.0000 -0.007(2) 0.0000
C(2) 0.029(3) 0.051(4) 0.016(3) 0.0000 0.002(2) 0.0000
C(3) 0.034(3) 0.033(3) 0.017(2) 0.0000 -0.010(2) 0.0000
C(4) 0.022(2) 0.012(2) 0.019(2) 0.0000 -0.004(2) 0.0000
C(5) 0.024(3) 0.042(4) 0.024(3) 0.0000 0.005(2) 0.0000
C(6) 0.022(3) 0.046(4) 0.031(3) 0.0000 -0.009(2) 0.0000

loop_
_atom_type_symbol
_atom_type_description
_atom_type_scat_dispersion_real
_atom_type_scat_dispersion_imag
_atom_type_scat_source
C C 0.003 0.002
;
International Tables for Crystallography
(1992, Vol. C, Tables 4.2.6.8 and 6.1.1.4)
;
H H 0.000 0.000
;
International Tables for Crystallography
(1992, Vol. C, Table 6.1.1.4)
;
N N 0.006 0.003
;
International Tables for Crystallography
(1992, Vol. C, Tables 4.2.6.8 and 6.1.1.4)
;
O O 0.011 0.006
;
International Tables for Crystallography
(1992, Vol. C, Tables 4.2.6.8 and 6.1.1.4)
;
Au Au -2.013 8.802
;
International Tables for Crystallography
(1992, Vol. C, Tables 4.2.6.8 and 6.1.1.4)
;
Cl Cl 0.148 0.159
;
International Tables for Crystallography
(1992, Vol. C, Tables 4.2.6.8 and 6.1.1.4)
;

loop_
_geom_angle_atom_site_label_1
_geom_angle_atom_site_label_2
_geom_angle_atom_site_label_3
_geom_angle
_geom_angle_publ_flag
_geom_angle_site_symmetry_1
_geom_angle_site_symmetry_2
_geom_angle_site_symmetry_3
C(1) Au(1) C(4) 177.8(2) yes . . .
O(3) Cl(1) O(4) 110.7(3) yes . . .
O(3) Cl(1) O(5) 109.0(2) yes . . .
O(3) Cl(1) O(5) 109.0(2) yes . . 3_555
O(4) Cl(1) O(5) 109.9(2) yes . . .
O(4) Cl(1) O(5) 109.9(2) yes . . 3_555
O(5) Cl(1) O(5) 108.4(3) yes . . 3_555
C(1) O(1) C(2) 117.2(4) yes . . .
C(4) O(2) C(5) 118.5(4) yes . . .
C(1) N(1) C(3) 126.8(5) yes . . .
C(4) N(2) C(6) 126.2(5) yes . . .
Au(1) C(1) O(1) 125.4(4) yes . . .
Au(1) C(1) N(1) 122.1(4) yes . . .
O(1) C(1) N(1) 112.5(5) yes . . .
Au(1) C(4) O(2) 125.5(3) yes . . .
Au(1) C(4) N(2) 122.4(4) yes . . .
O(2) C(4) N(2) 112.1(4) yes . . .
C(1) N(1) H(1) 116.6 no . . .
C(3) N(1) H(1) 116.6 no . . .
C(4) N(2) H(6) 117.0 no . . .
C(6) N(2) H(6) 116.8 no . . .
O(1) C(2) H(2) 110.6 no . . .
O(1) C(2) H(3) 110.1 no . . .
O(1) C(2) H(3) 110.1 no . . 3_555
H(2) C(2) H(3) 108.7 no . . .
H(2) C(2) H(3) 108.7 no . . 3_555
H(3) C(2) H(3) 108.6 no . . 3_555
N(1) C(3) H(4) 110.1 no . . .
N(1) C(3) H(5) 109.5 no . . .
N(1) C(3) H(5) 109.5 no . . 3_555
H(4) C(3) H(5) 109.3 no . . .
H(4) C(3) H(5) 109.3 no . . 3_555
H(5) C(3) H(5) 108.9 no . . 3_555
O(2) C(5) H(7) 109.4 no . . .
O(2) C(5) H(8) 109.8 no . . .
O(2) C(5) H(8) 109.8 no . . 3_555
H(7) C(5) H(8) 109.2 no . . .
H(7) C(5) H(8) 109.2 no . . 3_555
H(8) C(5) H(8) 109.4 no . . 3_555
N(2) C(6) H(9) 110.4 no . . .
N(2) C(6) H(10) 110.2 no . . .
N(2) C(6) H(10) 110.2 no . . 3_555
H(9) C(6) H(10) 108.9 no . . .
H(9) C(6) H(10) 108.9 no . . 3_555
H(10) C(6) H(10) 108.3 no . . 3_555

loop_
_geom_bond_atom_site_label_1
_geom_bond_atom_site_label_2
_geom_bond_distance
_geom_bond_publ_flag
_geom_bond_site_symmetry_1
_geom_bond_site_symmetry_2
Au(1) C(1) 2.032(5) yes . .
Au(1) C(4) 2.025(5) yes . .
Cl(1) O(3) 1.433(5) yes . .
Cl(1) O(4) 1.415(5) yes . .
Cl(1) O(5) 1.421(6) yes . .
Cl(1) O(5) 1.421(6) yes . 3_555
O(1) C(1) 1.313(6) yes . .
O(1) C(2) 1.455(9) yes . .
O(2) C(4) 1.333(7) yes . .
O(2) C(5) 1.462(8) yes . .
N(1) C(1) 1.304(7) yes . .
N(1) C(3) 1.462(8) yes . .
N(2) C(4) 1.299(7) yes . .
N(2) C(6) 1.471(9) yes . .
N(1) H(1) 0.880 no . .
N(2) H(6) 0.880 no . .
C(2) H(2) 0.954 no . .
C(2) H(3) 0.955 no . .
C(2) H(3) 0.955 no . 3_555
C(3) H(4) 0.949 no . .
C(3) H(5) 0.953 no . .
C(3) H(5) 0.953 no . 3_555
C(5) H(7) 0.953 no . .
C(5) H(8) 0.950 no . .
C(5) H(8) 0.950 no . 3_555
C(6) H(9) 0.950 no . .
C(6) H(10) 0.957 no . .
C(6) H(10) 0.957 no . 3_555

loop_
_geom_contact_atom_site_label_1
_geom_contact_atom_site_label_2
_geom_contact_distance
_geom_contact_publ_flag
_geom_contact_site_symmetry_1
_geom_contact_site_symmetry_2
Au(1) Au(1) 3.33486(5) ? . 5_556
Au(1) Au(1) 3.33486(5) ? . 5_566
O(1) O(4) 3.482(6) ? . 6_455
O(1) N(2) 3.3428(11) ? . 5_556
O(1) N(2) 3.3428(11) ? . 5_566
O(1) C(4) 3.3791(15) ? . 5_556
O(1) C(4) 3.3791(15) ? . 5_566
O(2) O(4) 3.127(6) ? . 1_556
O(2) N(1) 3.3655(13) ? . 5_556
O(2) N(1) 3.3655(13) ? . 5_566
O(2) C(1) 3.538(2) ? . 5_556
O(2) C(1) 3.538(2) ? . 5_566
O(2) C(3) 3.504(2) ? . 5_556
O(2) C(3) 3.504(2) ? . 5_566
O(3) N(2) 2.900(6) ? . .
O(4) O(1) 3.482(6) ? . 6_555
O(4) O(2) 3.127(6) ? . 1_554
O(4) C(2) 3.274(9) ? . 6_555
O(4) C(5) 3.454(9) ? . 1_554
O(5) N(1) 3.313(7) ? . .
O(5) C(5) 3.237(8) ? . 5_556
N(1) O(2) 3.3655(13) ? . 5_556
N(1) O(2) 3.3655(13) ? . 5_566
N(1) O(5) 3.313(7) ? . .
N(1) O(5) 3.313(7) ? . 3_555
N(1) C(5) 3.400(2) ? . 5_556
N(1) C(5) 3.400(2) ? . 5_566
N(2) O(1) 3.3428(11) ? . 5_556
N(2) O(1) 3.3428(11) ? . 5_566
N(2) O(3) 2.900(6) ? . .
N(2) C(2) 3.500(3) ? . 5_556
N(2) C(2) 3.500(3) ? . 5_566
C(1) O(2) 3.538(2) ? . 5_556
C(1) O(2) 3.538(2) ? . 5_566
C(1) C(4) 3.3439(13) ? . 5_556
C(1) C(4) 3.3439(13) ? . 5_566
C(2) O(4) 3.274(9) ? . 6_455
C(2) N(2) 3.500(3) ? . 5_556
C(2) N(2) 3.500(3) ? . 5_566
C(3) O(2) 3.504(2) ? . 5_556
C(3) O(2) 3.504(2) ? . 5_566
C(4) O(1) 3.3791(15) ? . 5_556
C(4) O(1) 3.3791(15) ? . 5_566
C(4) C(1) 3.3439(13) ? . 5_556
C(4) C(1) 3.3439(13) ? . 5_566
C(5) O(4) 3.454(9) ? . 1_556
C(5) O(5) 3.237(8) ? . 5_556
C(5) O(5) 3.237(8) ? . 7_556
C(5) N(1) 3.400(2) ? . 5_556
C(5) N(1) 3.400(2) ? . 5_566
Au(1) H(3) 3.483 ? . 5_556
Au(1) H(3) 3.483 ? . 7_556
Cl(1) H(1) 3.072 ? . .
Cl(1) H(3) 3.482 ? . 5_556
Cl(1) H(3) 3.482 ? . 7_556
Cl(1) H(6) 3.130 ? . .
Cl(1) H(7) 3.040 ? . 1_554
Cl(1) H(10) 3.475 ? . 2_554
Cl(1) H(10) 3.475 ? . 4_554
O(1) H(6) 3.536 ? . 5_556
O(1) H(6) 3.536 ? . 5_566
O(1) H(10) 3.264 ? . 5_556
O(1) H(10) 3.264 ? . 7_556
O(2) H(5) 2.872 ? . 5_556
O(2) H(5) 2.872 ? . 7_556
O(3) H(3) 3.031 ? . 5_556
O(3) H(3) 3.031 ? . 7_556
O(3) H(5) 3.200 ? . 6_555
O(3) H(5) 3.200 ? . 8_555
O(3) H(6) 2.024 ? . .
O(3) H(9) 3.420 ? . .
O(3) H(10) 2.981 ? . 2_554
O(3) H(10) 2.981 ? . 4_554
O(4) H(2) 2.441 ? . 6_555
O(4) H(5) 3.115 ? . 5_555
O(4) H(5) 3.115 ? . 7_555
O(4) H(7) 2.854 ? . 1_554
O(4) H(9) 3.466 ? . 2_544
O(4) H(9) 3.466 ? . 2_554
O(4) H(10) 3.476 ? . 1_554
O(4) H(10) 3.438 ? . 2_554
O(4) H(10) 3.476 ? . 3_554
O(4) H(10) 3.438 ? . 4_554
O(5) H(1) 2.521 ? . .
O(5) H(3) 2.765 ? . 5_556
O(5) H(4) 2.985 ? . 5_555
O(5) H(5) 3.501 ? . 5_555
O(5) H(6) 3.484 ? . .
O(5) H(7) 2.914 ? . 1_554
O(5) H(7) 3.461 ? . 5_556
O(5) H(8) 2.385 ? . 5_556
O(5) H(8) 3.512 ? . 7_546
O(5) H(9) 3.366 ? . 2_544
O(5) H(10) 3.480 ? . 4_554
N(1) H(8) 2.773 ? . 5_556
N(1) H(8) 2.773 ? . 7_556
N(2) H(3) 3.027 ? . 5_556
N(2) H(3) 3.027 ? . 7_556
C(1) H(8) 3.245 ? . 5_556
C(1) H(8) 3.245 ? . 7_556
C(2) H(6) 3.321 ? . 5_556
C(2) H(6) 3.321 ? . 5_566
C(2) H(10) 3.293 ? . 6_456
C(2) H(10) 3.293 ? . 8_456
C(3) H(8) 3.401 ? . 5_556
C(3) H(8) 3.401 ? . 7_556
C(3) H(9) 2.949 ? . 6_455
C(4) H(3) 3.303 ? . 5_556
C(4) H(3) 3.303 ? . 7_556
C(4) H(5) 3.561 ? . 5_556
C(4) H(5) 3.561 ? . 7_556
C(5) H(1) 3.312 ? . 5_556
C(5) H(1) 3.312 ? . 5_566
C(5) H(4) 3.292 ? . 1_556
C(5) H(5) 3.381 ? . 5_556
C(5) H(5) 3.381 ? . 7_556
C(6) H(2) 3.040 ? . 6_556
C(6) H(5) 3.580 ? . 5_556
C(6) H(5) 3.580 ? . 7_556
H(1) Cl(1) 3.072 ? . .
H(1) O(5) 2.521 ? . .
H(1) O(5) 2.521 ? . 3_555
H(1) C(5) 3.312 ? . 5_556
H(1) C(5) 3.312 ? . 5_566
H(1) H(7) 2.973 ? . 1_554
H(1) H(7) 3.524 ? . 5_556
H(1) H(7) 3.524 ? . 5_566
H(1) H(8) 2.536 ? . 5_556
H(1) H(8) 2.536 ? . 7_556
H(2) O(4) 2.441 ? . 6_455
H(2) C(6) 3.040 ? . 6_456
H(2) H(6) 3.387 ? . 5_556
H(2) H(6) 3.387 ? . 5_566
H(2) H(9) 3.391 ? . 6_456
H(2) H(10) 2.637 ? . 6_456
H(2) H(10) 2.637 ? . 8_456
H(3) Au(1) 3.483 ? . 5_556
H(3) Cl(1) 3.482 ? . 5_556
H(3) O(3) 3.031 ? . 5_556
H(3) O(5) 2.765 ? . 5_556
H(3) N(2) 3.027 ? . 5_556
H(3) C(4) 3.303 ? . 5_556
H(3) H(6) 2.700 ? . 5_556
H(3) H(10) 3.557 ? . 6_456
H(3) H(10) 3.200 ? . 8_456
H(4) O(5) 2.985 ? . 5_555
H(4) O(5) 2.985 ? . 7_555
H(4) C(5) 3.292 ? . 1_554
H(4) H(7) 2.907 ? . 1_554
H(4) H(7) 3.519 ? . 5_556
H(4) H(7) 3.519 ? . 5_566
H(4) H(8) 3.208 ? . 1_554
H(4) H(8) 3.208 ? . 3_554
H(4) H(8) 3.470 ? . 5_556
H(4) H(8) 3.470 ? . 7_556
H(4) H(9) 2.705 ? . 6_455
H(5) O(2) 2.872 ? . 5_556
H(5) O(3) 3.200 ? . 6_455
H(5) O(4) 3.115 ? . 5_555
H(5) O(5) 3.501 ? . 5_555
H(5) C(4) 3.561 ? . 5_556
H(5) C(5) 3.381 ? . 5_556
H(5) C(6) 3.580 ? . 5_556
H(5) H(7) 3.331 ? . 5_556
H(5) H(8) 3.283 ? . 5_556
H(5) H(9) 2.813 ? . 6_455
H(5) H(10) 2.768 ? . 5_556
H(6) Cl(1) 3.130 ? . .
H(6) O(1) 3.536 ? . 5_556
H(6) O(1) 3.536 ? . 5_566
H(6) O(3) 2.024 ? . .
H(6) O(5) 3.484 ? . .
H(6) O(5) 3.484 ? . 3_555
H(6) C(2) 3.321 ? . 5_556
H(6) C(2) 3.321 ? . 5_566
H(6) H(2) 3.387 ? . 5_556
H(6) H(2) 3.387 ? . 5_566
H(6) H(3) 2.700 ? . 5_556
H(6) H(3) 2.700 ? . 7_556
H(7) Cl(1) 3.040 ? . 1_556
H(7) O(4) 2.854 ? . 1_556
H(7) O(5) 2.914 ? . 1_556
H(7) O(5) 2.914 ? . 3_556
H(7) O(5) 3.461 ? . 5_556
H(7) O(5) 3.461 ? . 7_556
H(7) H(1) 2.973 ? . 1_556
H(7) H(1) 3.524 ? . 5_556
H(7) H(1) 3.524 ? . 5_566
H(7) H(4) 2.907 ? . 1_556
H(7) H(4) 3.519 ? . 5_556
H(7) H(4) 3.519 ? . 5_566
H(7) H(5) 3.331 ? . 5_556
H(7) H(5) 3.331 ? . 7_556
H(8) O(5) 2.385 ? . 5_556
H(8) O(5) 3.512 ? . 7_556
H(8) N(1) 2.773 ? . 5_556
H(8) C(1) 3.245 ? . 5_556
H(8) C(3) 3.401 ? . 5_556
H(8) H(1) 2.536 ? . 5_556
H(8) H(4) 3.208 ? . 1_556
H(8) H(4) 3.470 ? . 5_556
H(8) H(5) 3.283 ? . 5_556
H(9) O(3) 3.420 ? . .
H(9) O(4) 3.466 ? . 2_545
H(9) O(4) 3.466 ? . 2_555
H(9) O(5) 3.366 ? . 2_555
H(9) O(5) 3.366 ? . 4_555
H(9) C(3) 2.949 ? . 6_555
H(9) H(2) 3.391 ? . 6_556
H(9) H(4) 2.705 ? . 6_555
H(9) H(5) 2.813 ? . 6_555
H(9) H(5) 2.813 ? . 8_555
H(10) Cl(1) 3.475 ? . 2_545
H(10) O(1) 3.264 ? . 5_556
H(10) O(3) 2.981 ? . 2_545
H(10) O(4) 3.476 ? . 1_556
H(10) O(4) 3.438 ? . 2_545
H(10) O(5) 3.480 ? . 4_555
H(10) C(2) 3.293 ? . 6_556
H(10) H(2) 2.637 ? . 6_556
H(10) H(3) 3.557 ? . 6_556
H(10) H(3) 3.200 ? . 8_556
H(10) H(5) 2.768 ? . 5_556
